data_4345538
loop_
_publ_author_name
'Nganga, John K.'
'Samanamu, Christian R.'
'Tanski, Joseph M.'
'Pacheco, Carlos'
'Saucedo, Cesar'
'Batista, Victor S.'
'Grice, Kyle A.'
'Ertem, Mehmed Z.'
'Angeles-Boza, Alfredo M'

_publ_contact_author 'Alfredo Angeles-Boza'
_publ_section_title
;
 Electrochemical Reduction of CO2 Catalyzed by
 Re(pyridine-oxazoline)(CO)3Cl Complexes.
;
_journal_issue 6
_journal_name_full 'Inorganic chemistry'
_journal_page_first 3214
_journal_page_last 3226
_journal_paper_doi 10.1021/acs.inorgchem.6b02384
_journal_volume 56
_journal_year 2017
_chemical_formula_moiety 'C17 H12 Cl N2 O4 Re'
_chemical_formula_sum 'C17 H12 Cl N2 O4 Re'
_chemical_formula_weight 529.94
_chemical_name_systematic
; 
 ? 
;
_space_group_IT_number 14
_symmetry_cell_setting monoclinic
_symmetry_space_group_name_Hall '-P 2yn'
_symmetry_space_group_name_H-M 'P 1 21/n 1'
_atom_sites_solution_hydrogens geom
_atom_sites_solution_primary direct
_atom_sites_solution_secondary difmap
_audit_creation_method SHELXL-97
_cell_angle_alpha 90.00
_cell_angle_beta 102.4190(10)
_cell_angle_gamma 90.00
_cell_formula_units_Z 4
_cell_length_a 8.7276(4)
_cell_length_b 11.4260(5)
_cell_length_c 18.1290(7)
_cell_measurement_reflns_used 9134
_cell_measurement_temperature 125(2)
_cell_measurement_theta_max 30.51
_cell_measurement_theta_min 2.42
_cell_volume 1765.55(13)
_computing_cell_refinement 'Bruker SAINT'
_computing_data_collection 'Bruker APEX2'
_computing_data_reduction 'Bruker SAINT'
_computing_molecular_graphics 'Bruker SHELXTL'
_computing_publication_material 'Bruker SHELXTL'
_computing_structure_refinement 'SHELXL-97 (Sheldrick, 2008)'
_computing_structure_solution 'SHELXS-97 (Sheldrick, 2008)'
_diffrn_ambient_temperature 125(2)
_diffrn_measured_fraction_theta_full 0.999
_diffrn_measured_fraction_theta_max 0.999
_diffrn_measurement_device_type 'Bruker APEX-II CCD'
_diffrn_measurement_method '\f and \w scans'
_diffrn_radiation_monochromator graphite
_diffrn_radiation_source 'fine-focus sealed tube'
_diffrn_radiation_type MoK\a
_diffrn_radiation_wavelength 0.71073
_diffrn_reflns_av_R_equivalents 0.0271
_diffrn_reflns_av_sigmaI/netI 0.0196
_diffrn_reflns_limit_h_max 12
_diffrn_reflns_limit_h_min -12
_diffrn_reflns_limit_k_max 16
_diffrn_reflns_limit_k_min -16
_diffrn_reflns_limit_l_max 25
_diffrn_reflns_limit_l_min -25
_diffrn_reflns_number 28540
_diffrn_reflns_theta_full 30.52
_diffrn_reflns_theta_max 30.52
_diffrn_reflns_theta_min 2.12
_exptl_absorpt_coefficient_mu 7.057
_exptl_absorpt_correction_T_max 0.4847
_exptl_absorpt_correction_T_min 0.3800
_exptl_absorpt_correction_type empirical
_exptl_absorpt_process_details SADABS
_exptl_crystal_colour yellow
_exptl_crystal_density_diffrn 1.994
_exptl_crystal_density_method 'not measured'
_exptl_crystal_description block
_exptl_crystal_F_000 1008
_exptl_crystal_size_max 0.17
_exptl_crystal_size_mid 0.17
_exptl_crystal_size_min 0.12
_refine_diff_density_max 1.115
_refine_diff_density_min -0.435
_refine_diff_density_rms 0.105
_refine_ls_extinction_method none
_refine_ls_goodness_of_fit_ref 1.036
_refine_ls_hydrogen_treatment constr
_refine_ls_matrix_type full
_refine_ls_number_parameters 226
_refine_ls_number_reflns 5397
_refine_ls_number_restraints 0
_refine_ls_restrained_S_all 1.036
_refine_ls_R_factor_all 0.0233
_refine_ls_R_factor_gt 0.0187
_refine_ls_shift/su_max 0.002
_refine_ls_shift/su_mean 0.000
_refine_ls_structure_factor_coef Fsqd
_refine_ls_weighting_details 'calc w=1/[\s^2^(Fo^2^)+(0.0202P)^2^+1.2356P] where P=(Fo^2^+2Fc^2^)/3'
_refine_ls_weighting_scheme calc
_refine_ls_wR_factor_gt 0.0412
_refine_ls_wR_factor_ref 0.0431
_reflns_number_gt 4818
_reflns_number_total 5397
_reflns_threshold_expression >2sigma(I)
_cod_data_source_file ic6b02384_si_004.cif
_cod_data_source_block aab1619re
_cod_depositor_comments
;
The following automatic conversions were performed:

'_symmetry_cell_setting' value 'Monoclinic' changed to 'monoclinic'
according to
/home/data/users/saulius/crontab/automatic-downloads/rss-feeds/ACS/lib/dictionaries/cif_core.dic
dictionary named 'cif_core.dic' version 2.4.2 from 2011-04-26.

Automatic conversion script
Id: cif_fix_values 4973 2017-02-22 13:04:09Z antanas 

 Adding full bibliography for 4345538.cif.
;
_cod_original_sg_symbol_Hall -P2yn
_cod_original_sg_symbol_H-M P2(1)/n
_cod_database_code 4345538

loop_
_symmetry_equiv_pos_as_xyz
'x, y, z'
'-x+1/2, y+1/2, -z+1/2'
'-x, -y, -z'
'x-1/2, -y-1/2, z-1/2'

loop_
_atom_site_label
_atom_site_type_symbol
_atom_site_fract_x
_atom_site_fract_y
_atom_site_fract_z
_atom_site_U_iso_or_equiv
_atom_site_adp_type
_atom_site_occupancy
_atom_site_symmetry_multiplicity
_atom_site_calc_flag
_atom_site_refinement_flags
Re Re 0.929309(10) 0.055566(7) 0.825497(5) 0.01801(3) Uani 1 1 d .
Cl Cl 0.73990(7) 0.09614(5) 0.70593(3) 0.02468(11) Uani 1 1 d .
O1 O 1.2007(2) 0.19382(17) 0.78485(11) 0.0368(4) Uani 1 1 d .
O2 O 1.0377(2) -0.16445(16) 0.75377(11) 0.0365(4) Uani 1 1 d .
O3 O 1.1561(2) -0.0099(3) 0.97213(11) 0.0503(6) Uani 1 1 d .
O4 O 0.61460(19) 0.25738(14) 0.92081(10) 0.0249(3) Uani 1 1 d .
N1 N 0.7200(2) -0.02057(17) 0.85588(11) 0.0196(4) Uani 1 1 d .
N2 N 0.8172(2) 0.19821(16) 0.87183(11) 0.0198(4) Uani 1 1 d .
C1 C 1.0981(3) 0.1415(2) 0.79903(13) 0.0242(5) Uani 1 1 d .
C2 C 0.9989(3) -0.0822(2) 0.78098(14) 0.0242(5) Uani 1 1 d .
C3 C 1.0687(3) 0.0172(3) 0.91997(16) 0.0305(5) Uani 1 1 d .
C4 C 0.6768(3) -0.1332(2) 0.84844(14) 0.0248(5) Uani 1 1 d .
H4A H 0.7429 -0.1875 0.8307 0.030 Uiso 1 1 calc R
C5 C 0.5392(3) -0.1731(2) 0.86573(15) 0.0300(5) Uani 1 1 d .
H5A H 0.5122 -0.2536 0.8601 0.036 Uiso 1 1 calc R
C6 C 0.4408(3) -0.0952(2) 0.89135(15) 0.0287(5) Uani 1 1 d .
H6A H 0.3455 -0.1213 0.9031 0.034 Uiso 1 1 calc R
C7 C 0.4841(3) 0.0217(2) 0.89957(13) 0.0228(4) Uani 1 1 d .
H7A H 0.4194 0.0773 0.9172 0.027 Uiso 1 1 calc R
C8 C 0.6237(3) 0.05495(18) 0.88143(12) 0.0182(4) Uani 1 1 d .
C9 C 0.6870(2) 0.17403(19) 0.89021(12) 0.0186(4) Uani 1 1 d .
C10 C 0.7098(3) 0.3658(2) 0.92010(14) 0.0241(5) Uani 1 1 d .
H10A H 0.6505 0.4220 0.8822 0.029 Uiso 1 1 calc R
C11 C 0.8551(3) 0.3211(2) 0.89273(15) 0.0286(5) Uani 1 1 d .
H11A H 0.8716 0.3667 0.8487 0.034 Uiso 1 1 calc R
H11B H 0.9506 0.3265 0.9335 0.034 Uiso 1 1 calc R
C12 C 0.7392(3) 0.4203(2) 0.99702(14) 0.0224(4) Uani 1 1 d .
C13 C 0.6924(3) 0.5351(2) 1.00506(16) 0.0308(5) Uani 1 1 d .
H13A H 0.6449 0.5792 0.9617 0.037 Uiso 1 1 calc R
C14 C 0.7152(3) 0.5857(3) 1.07670(17) 0.0367(6) Uani 1 1 d .
H14A H 0.6836 0.6642 1.0821 0.044 Uiso 1 1 calc R
C15 C 0.7836(3) 0.5215(3) 1.13977(16) 0.0362(6) Uani 1 1 d .
H15A H 0.7970 0.5555 1.1886 0.043 Uiso 1 1 calc R
C16 C 0.8326(3) 0.4082(3) 1.13217(16) 0.0354(6) Uani 1 1 d .
H16A H 0.8810 0.3648 1.1757 0.042 Uiso 1 1 calc R
C17 C 0.8115(3) 0.3577(2) 1.06134(15) 0.0293(5) Uani 1 1 d .
H17A H 0.8463 0.2798 1.0564 0.035 Uiso 1 1 calc R

loop_
_atom_site_aniso_label
_atom_site_aniso_U_11
_atom_site_aniso_U_22
_atom_site_aniso_U_33
_atom_site_aniso_U_23
_atom_site_aniso_U_13
_atom_site_aniso_U_12
Re 0.01781(4) 0.01938(5) 0.01859(5) -0.00008(3) 0.00778(3) 0.00242(3)
Cl 0.0294(3) 0.0193(2) 0.0249(3) 0.0013(2) 0.0048(2) 0.0014(2)
O1 0.0317(10) 0.0425(11) 0.0408(11) -0.0055(9) 0.0180(8) -0.0107(8)
O2 0.0443(11) 0.0285(9) 0.0422(11) 0.0000(8) 0.0214(9) 0.0122(8)
O3 0.0344(11) 0.0919(18) 0.0267(10) 0.0062(12) 0.0110(9) 0.0145(12)
O4 0.0246(8) 0.0174(8) 0.0367(9) -0.0066(7) 0.0156(7) -0.0012(6)
N1 0.0209(9) 0.0184(8) 0.0209(9) 0.0014(7) 0.0076(7) 0.0025(7)
N2 0.0220(9) 0.0178(9) 0.0215(9) -0.0025(7) 0.0086(7) -0.0004(7)
C1 0.0243(11) 0.0268(12) 0.0228(11) -0.0036(9) 0.0083(9) 0.0008(9)
C2 0.0249(11) 0.0254(11) 0.0248(11) 0.0048(9) 0.0110(9) 0.0053(9)
C3 0.0208(11) 0.0402(14) 0.0353(14) 0.0063(11) 0.0164(10) 0.0090(10)
C4 0.0309(12) 0.0174(10) 0.0284(12) -0.0013(9) 0.0114(10) 0.0011(9)
C5 0.0366(13) 0.0210(11) 0.0347(13) -0.0010(10) 0.0129(11) -0.0050(10)
C6 0.0259(12) 0.0282(12) 0.0335(13) -0.0026(10) 0.0094(10) -0.0079(10)
C7 0.0195(10) 0.0246(11) 0.0259(11) -0.0041(9) 0.0084(9) -0.0018(8)
C8 0.0194(10) 0.0171(9) 0.0186(10) 0.0002(8) 0.0053(8) 0.0015(8)
C9 0.0213(10) 0.0177(10) 0.0177(9) -0.0020(8) 0.0059(8) 0.0031(8)
C10 0.0270(11) 0.0159(10) 0.0317(12) -0.0031(9) 0.0112(10) -0.0022(8)
C11 0.0331(13) 0.0217(11) 0.0364(13) -0.0076(10) 0.0200(11) -0.0065(10)
C12 0.0224(10) 0.0184(10) 0.0282(12) -0.0018(8) 0.0092(9) -0.0004(8)
C13 0.0323(13) 0.0221(12) 0.0356(14) -0.0041(10) 0.0023(11) 0.0068(10)
C14 0.0318(14) 0.0295(13) 0.0476(17) -0.0156(12) 0.0059(12) 0.0052(11)
C15 0.0287(13) 0.0496(16) 0.0327(14) -0.0151(12) 0.0119(11) -0.0079(12)
C16 0.0357(14) 0.0407(15) 0.0305(13) 0.0040(12) 0.0087(11) -0.0056(12)
C17 0.0302(12) 0.0241(12) 0.0355(13) 0.0026(10) 0.0113(11) 0.0020(10)

loop_
_atom_type_symbol
_atom_type_description
_atom_type_scat_dispersion_real
_atom_type_scat_dispersion_imag
_atom_type_scat_source
C C 0.0033 0.0016 'International Tables Vol C Tables 4.2.6.8 and 6.1.1.4'
H H 0.0000 0.0000 'International Tables Vol C Tables 4.2.6.8 and 6.1.1.4'
N N 0.0061 0.0033 'International Tables Vol C Tables 4.2.6.8 and 6.1.1.4'
O O 0.0106 0.0060 'International Tables Vol C Tables 4.2.6.8 and 6.1.1.4'
Cl Cl 0.1484 0.1585 'International Tables Vol C Tables 4.2.6.8 and 6.1.1.4'
Re Re -1.0185 7.2310 'International Tables Vol C Tables 4.2.6.8 and 6.1.1.4'

loop_
_geom_angle_atom_site_label_1
_geom_angle_atom_site_label_2
_geom_angle_atom_site_label_3
_geom_angle
C1 Re C2 89.15(10)
C1 Re C3 88.09(11)
C2 Re C3 89.46(11)
C1 Re N2 98.47(8)
C2 Re N2 171.51(9)
C3 Re N2 94.49(9)
C1 Re N1 172.40(8)
C2 Re N1 97.80(9)
C3 Re N1 95.01(9)
N2 Re N1 74.39(7)
C1 Re Cl 95.13(7)
C2 Re Cl 89.87(7)
C3 Re Cl 176.69(8)
N2 Re Cl 85.76(5)
N1 Re Cl 81.88(5)
C9 O4 C10 105.98(16)
C4 N1 C8 117.72(19)
C4 N1 Re 125.88(15)
C8 N1 Re 116.35(14)
C9 N2 C11 107.52(18)
C9 N2 Re 116.06(15)
C11 N2 Re 136.34(14)
O1 C1 Re 178.4(2)
O2 C2 Re 178.8(2)
O3 C3 Re 175.0(2)
N1 C4 C5 122.2(2)
N1 C4 H4A 118.9
C5 C4 H4A 118.9
C4 C5 C6 119.7(2)
C4 C5 H5A 120.1
C6 C5 H5A 120.1
C5 C6 C7 118.7(2)
C5 C6 H6A 120.6
C7 C6 H6A 120.6
C8 C7 C6 118.2(2)
C8 C7 H7A 120.9
C6 C7 H7A 120.9
N1 C8 C7 123.4(2)
N1 C8 C9 112.48(19)
C7 C8 C9 124.1(2)
N2 C9 O4 118.8(2)
N2 C9 C8 120.47(19)
O4 C9 C8 120.61(19)
O4 C10 C12 108.75(18)
O4 C10 C11 103.03(17)
C12 C10 C11 116.6(2)
O4 C10 H10A 109.4
C12 C10 H10A 109.4
C11 C10 H10A 109.4
N2 C11 C10 104.10(18)
N2 C11 H11A 110.9
C10 C11 H11A 110.9
N2 C11 H11B 110.9
C10 C11 H11B 110.9
H11A C11 H11B 109.0
C13 C12 C17 119.1(2)
C13 C12 C10 119.6(2)
C17 C12 C10 121.3(2)
C12 C13 C14 120.1(3)
C12 C13 H13A 119.9
C14 C13 H13A 119.9
C15 C14 C13 120.0(3)
C15 C14 H14A 120.0
C13 C14 H14A 120.0
C16 C15 C14 120.2(3)
C16 C15 H15A 119.9
C14 C15 H15A 119.9
C15 C16 C17 120.2(3)
C15 C16 H16A 119.9
C17 C16 H16A 119.9
C16 C17 C12 120.4(2)
C16 C17 H17A 119.8
C12 C17 H17A 119.8

loop_
_geom_bond_atom_site_label_1
_geom_bond_atom_site_label_2
_geom_bond_distance
Re C1 1.915(2)
Re C2 1.926(2)
Re C3 1.926(3)
Re N2 2.1616(18)
Re N1 2.1982(19)
Re Cl 2.4708(6)
O1 C1 1.151(3)
O2 C2 1.146(3)
O3 C3 1.123(3)
O4 C9 1.329(2)
O4 C10 1.493(3)
N1 C4 1.340(3)
N1 C8 1.353(3)
N2 C9 1.281(3)
N2 C11 1.473(3)
C4 C5 1.382(3)
C4 H4A 0.9500
C5 C6 1.384(4)
C5 H5A 0.9500
C6 C7 1.387(3)
C6 H6A 0.9500
C7 C8 1.382(3)
C7 H7A 0.9500
C8 C9 1.464(3)
C10 C12 1.498(3)
C10 C11 1.544(3)
C10 H10A 1.0000
C11 H11A 0.9900
C11 H11B 0.9900
C12 C13 1.390(3)
C12 C17 1.398(3)
C13 C14 1.396(4)
C13 H13A 0.9500
C14 C15 1.381(4)
C14 H14A 0.9500
C15 C16 1.379(4)
C15 H15A 0.9500
C16 C17 1.384(4)
C16 H16A 0.9500
C17 H17A 0.9500

loop_
_geom_torsion_atom_site_label_1
_geom_torsion_atom_site_label_2
_geom_torsion_atom_site_label_3
_geom_torsion_atom_site_label_4
_geom_torsion
C1 Re N1 C4 161.2(6)
C2 Re N1 C4 5.1(2)
C3 Re N1 C4 -85.0(2)
N2 Re N1 C4 -178.3(2)
Cl Re N1 C4 93.86(19)
C1 Re N1 C8 -16.0(7)
C2 Re N1 C8 -172.01(17)
C3 Re N1 C8 97.85(17)
N2 Re N1 C8 4.58(15)
Cl Re N1 C8 -83.27(15)
C1 Re N2 C9 174.13(17)
C2 Re N2 C9 20.4(6)
C3 Re N2 C9 -97.14(18)
N1 Re N2 C9 -3.18(16)
Cl Re N2 C9 79.56(16)
C1 Re N2 C11 -9.8(2)
C2 Re N2 C11 -163.5(5)
C3 Re N2 C11 78.9(2)
N1 Re N2 C11 172.9(2)
Cl Re N2 C11 -104.4(2)
C2 Re C1 O1 -122(8)
C3 Re C1 O1 -33(8)
N2 Re C1 O1 62(8)
N1 Re C1 O1 82(8)
Cl Re C1 O1 148(8)
C1 Re C2 O2 -129(10)
C3 Re C2 O2 142(10)
N2 Re C2 O2 25(11)
N1 Re C2 O2 47(10)
Cl Re C2 O2 -34(10)
C1 Re C3 O3 -67(3)
C2 Re C3 O3 22(3)
N2 Re C3 O3 -165(3)
N1 Re C3 O3 120(3)
Cl Re C3 O3 100(3)
C8 N1 C4 C5 0.1(3)
Re N1 C4 C5 -176.97(19)
N1 C4 C5 C6 0.3(4)
C4 C5 C6 C7 -0.5(4)
C5 C6 C7 C8 0.2(4)
C4 N1 C8 C7 -0.4(3)
Re N1 C8 C7 176.98(18)
C4 N1 C8 C9 177.5(2)
Re N1 C8 C9 -5.1(2)
C6 C7 C8 N1 0.2(4)
C6 C7 C8 C9 -177.4(2)
C11 N2 C9 O4 1.1(3)
Re N2 C9 O4 178.29(15)
C11 N2 C9 C8 -175.6(2)
Re N2 C9 C8 1.6(3)
C10 O4 C9 N2 3.8(3)
C10 O4 C9 C8 -179.5(2)
N1 C8 C9 N2 2.4(3)
C7 C8 C9 N2 -179.7(2)
N1 C8 C9 O4 -174.23(19)
C7 C8 C9 O4 3.6(3)
C9 O4 C10 C12 -130.9(2)
C9 O4 C10 C11 -6.6(2)
C9 N2 C11 C10 -5.3(3)
Re N2 C11 C10 178.39(16)
O4 C10 C11 N2 7.1(2)
C12 C10 C11 N2 126.1(2)
O4 C10 C12 C13 -122.8(2)
C11 C10 C12 C13 121.3(3)
O4 C10 C12 C17 56.4(3)
C11 C10 C12 C17 -59.4(3)
C17 C12 C13 C14 -1.1(4)
C10 C12 C13 C14 178.2(2)
C12 C13 C14 C15 -0.3(4)
C13 C14 C15 C16 1.3(4)
C14 C15 C16 C17 -0.9(4)
C15 C16 C17 C12 -0.5(4)
C13 C12 C17 C16 1.5(4)
C10 C12 C17 C16 -177.7(2)
